data_2204140
loop_
_publ_author_name
'Yang, Hai-Lang'
'You, Zhong-Lu'
'Zhu, Hai-Liang'

_publ_section_title
;
 Bis(2-aminopyridine-\k<i>N</i>^1^)bis(2-fluorobenzoato-\k<i>O</i>)zinc(II)
;
_journal_issue 9
_journal_name_full 'Acta Crystallographica Section E'
_journal_page_first m1213
_journal_page_last m1214
_journal_paper_doi 10.1107/S1600536804018884
_journal_volume 60
_journal_year 2004
_chemical_formula_iupac '[Zn (C7 H3 F O2)2 (C5 H6 N2)2]'
_chemical_formula_moiety 'C24 H20 F2 N4 O4 Zn'
_chemical_formula_sum 'C24 H20 F2 N4 O4 Zn'
_chemical_formula_weight 531.81
_chemical_name_systematic
;
Bis(2-aminopyridine-\kN^1^)bis(2-fluorobenzoato-\kO)zinc(II)
;
_space_group_IT_number 14
_symmetry_cell_setting monoclinic
_symmetry_space_group_name_Hall '-P 2yn'
_symmetry_space_group_name_H-M 'P 1 21/n 1'
_atom_sites_solution_hydrogens geom
_atom_sites_solution_primary direct
_atom_sites_solution_secondary difmap
_audit_creation_method SHELXL-97
_cell_angle_alpha 90.00
_cell_angle_beta 93.707(3)
_cell_angle_gamma 90.00
_cell_formula_units_Z 4
_cell_length_a 9.126(2)
_cell_length_b 11.102(2)
_cell_length_c 23.411(2)
_cell_measurement_reflns_used 5568
_cell_measurement_temperature 293(2)
_cell_measurement_theta_max 26.670
_cell_measurement_theta_min 2.453
_cell_volume 2367.0(7)
_computing_cell_refinement 'SAINT (Siemens, 1996)'
_computing_data_collection 'SMART (Siemens, 1996)'
_computing_data_reduction SAINT
_computing_molecular_graphics 'SHELXTL (Sheldrick, 1997b)'
_computing_publication_material SHELXTL
_computing_structure_refinement 'SHELXL97 (Sheldrick, 1997a)'
_computing_structure_solution 'SHELXS97 (Sheldrick, 1997a)'
_diffrn_ambient_temperature 293(2)
_diffrn_measured_fraction_theta_full 0.997
_diffrn_measured_fraction_theta_max 0.997
_diffrn_measurement_device_type 'Siemens SMART CCD area-detector'
_diffrn_measurement_method '\w scans'
_diffrn_radiation_monochromator graphite
_diffrn_radiation_source 'fine-focus sealed tube'
_diffrn_radiation_type MoK\a
_diffrn_radiation_wavelength 0.71073
_diffrn_reflns_av_R_equivalents 0.0163
_diffrn_reflns_av_sigmaI/netI 0.0236
_diffrn_reflns_limit_h_max 11
_diffrn_reflns_limit_h_min -11
_diffrn_reflns_limit_k_max 13
_diffrn_reflns_limit_k_min -12
_diffrn_reflns_limit_l_max 29
_diffrn_reflns_limit_l_min -19
_diffrn_reflns_number 13644
_diffrn_reflns_theta_full 26.50
_diffrn_reflns_theta_max 26.50
_diffrn_reflns_theta_min 2.03
_diffrn_standards_decay_% 0
_diffrn_standards_interval_count 0
_diffrn_standards_interval_time 0
_diffrn_standards_number 0
_exptl_absorpt_coefficient_mu 1.092
_exptl_absorpt_correction_T_max 0.8032
_exptl_absorpt_correction_T_min 0.7214
_exptl_absorpt_correction_type multi-scan
_exptl_absorpt_process_details '(SADABS; Sheldrick, 1996)'
_exptl_crystal_colour colourless
_exptl_crystal_density_diffrn 1.492
_exptl_crystal_density_method 'not measured'
_exptl_crystal_description Block
_exptl_crystal_F_000 1088
_exptl_crystal_size_max 0.32
_exptl_crystal_size_mid 0.22
_exptl_crystal_size_min 0.21
_refine_diff_density_max 0.552
_refine_diff_density_min -0.233
_refine_ls_extinction_method none
_refine_ls_goodness_of_fit_ref 1.020
_refine_ls_hydrogen_treatment constr
_refine_ls_matrix_type full
_refine_ls_number_parameters 334
_refine_ls_number_reflns 4894
_refine_ls_number_restraints 5
_refine_ls_restrained_S_all 1.039
_refine_ls_R_factor_all 0.0511
_refine_ls_R_factor_gt 0.0416
_refine_ls_shift/su_max <0.001
_refine_ls_shift/su_mean 0.000
_refine_ls_structure_factor_coef Fsqd
_refine_ls_weighting_details 'calc w = 1/[\s^2^(Fo^2^)+(0.0735P)^2^+0.5892P] where P = (Fo^2^+2Fc^2^)/3'
_refine_ls_weighting_scheme calc
_refine_ls_wR_factor_gt 0.1175
_refine_ls_wR_factor_ref 0.1258
_reflns_number_gt 3969
_reflns_number_total 4894
_reflns_threshold_expression I>2\s(I)
_cod_data_source_file ci6416.cif
_cod_data_source_block I
_cod_original_sg_symbol_H-M 'P 21/n'
_cod_database_code 2204140

loop_
_symmetry_equiv_pos_as_xyz
'x, y, z'
'-x+1/2, y+1/2, -z+1/2'
'-x, -y, -z'
'x-1/2, -y-1/2, z-1/2'

loop_
_atom_site_label
_atom_site_fract_x
_atom_site_fract_y
_atom_site_fract_z
_atom_site_U_iso_or_equiv
_atom_site_adp_type
_atom_site_calc_flag
_atom_site_refinement_flags
_atom_site_occupancy
_atom_site_disorder_assembly
_atom_site_disorder_group
_atom_site_type_symbol
Zn1 0.81247(3) 0.92808(3) 0.621440(11) 0.06543(14) Uani d . 1 . . Zn
F1 1.0661(4) 0.8290(4) 0.78092(14) 0.1189(12) Uani d PD 0.64 E 1 F
F2 0.7545(5) 1.3817(4) 0.64719(19) 0.1385(15) Uani d PD 0.64 F 1 F
F1' 1.3431(7) 1.0883(5) 0.6658(3) 0.122(2) Uani d PD 0.36 E 2 F
F2' 0.4915(10) 1.1349(6) 0.5270(3) 0.165(3) Uani d PD 0.36 F 2 F
O1 1.0907(3) 1.0317(2) 0.63424(9) 0.1038(7) Uani d . 1 . . O
O2 0.9617(2) 0.9128(2) 0.68517(8) 0.0837(6) Uani d . 1 . . O
O3 0.7146(3) 1.05999(18) 0.57707(10) 0.0882(6) Uani d . 1 . . O
O4 0.7461(3) 1.1321(3) 0.66251(11) 0.1160(9) Uani d . 1 . . O
N1 0.8969(2) 0.81817(19) 0.56022(8) 0.0628(5) Uani d . 1 . . N
N2 0.8348(3) 0.9384(2) 0.48184(9) 0.0713(6) Uani d . 1 . . N
H2A 0.7847 0.9835 0.5032 0.086 Uiso calc R 1 . . H
H2B 0.8394 0.9550 0.4461 0.086 Uiso calc R 1 . . H
N3 0.6345(2) 0.83271(19) 0.64657(8) 0.0634(5) Uani d . 1 . . N
N4 0.7488(3) 0.7588(3) 0.72973(11) 0.0985(9) Uani d . 1 . . N
H4A 0.8283 0.7945 0.7214 0.118 Uiso calc R 1 . . H
H4B 0.7469 0.7174 0.7607 0.118 Uiso calc R 1 . . H
C1 1.0780(3) 0.9714(2) 0.67709(10) 0.0653(6) Uani d . 1 . . C
C2 1.1992(3) 0.9647(2) 0.72305(11) 0.0660(6) Uani d . 1 . . C
C3 1.3290(4) 1.0266(3) 0.71668(17) 0.0941(10) Uani d P 1 E 1 C
H3 1.3409 1.0736 0.6844 0.113 Uiso calc PR 0.64 E 1 H
C4 1.4446(4) 1.0169(5) 0.7608(3) 0.1264(17) Uani d . 1 . . C
H4 1.5323 1.0582 0.7576 0.152 Uiso calc R 1 A 1 H
C5 1.4256(6) 0.9478(6) 0.8069(3) 0.134(2) Uani d . 1 . . C
H5 1.5019 0.9414 0.8350 0.161 Uiso calc R 1 . . H
C6 1.3020(5) 0.8885(5) 0.81357(17) 0.1142(14) Uani d . 1 . . C
H6 1.2920 0.8423 0.8462 0.137 Uiso calc R 1 B 1 H
C7 1.1879(3) 0.8954(3) 0.77206(12) 0.0810(8) Uani d PD 1 E 1 C
H7 1.1018 0.8528 0.7769 0.097 Uiso calc PR 0.36 E 2 H
C8 0.6990(3) 1.1422(2) 0.61315(12) 0.0768(7) Uani d D 1 . . C
C9 0.6101(3) 1.2508(2) 0.59234(12) 0.0701(7) Uani d D 1 . . C
C10 0.4934(5) 1.2440(3) 0.55218(16) 0.1016(11) Uani d P 1 F 1 C
H10 0.4713 1.1701 0.5350 0.122 Uiso calc PR 0.64 F 1 H
C11 0.4082(5) 1.3416(5) 0.5364(2) 0.1287(16) Uani d . 1 . . C
H11 0.3300 1.3329 0.5092 0.154 Uiso calc R 1 C 1 H
C12 0.4378(5) 1.4505(5) 0.5603(2) 0.1199(15) Uani d . 1 . . C
H12 0.3776 1.5160 0.5507 0.144 Uiso calc R 1 . . H
C13 0.5550(5) 1.4644(4) 0.5981(2) 0.1104(13) Uani d . 1 . . C
H13 0.5803 1.5397 0.6130 0.132 Uiso calc R 1 D 1 H
C14 0.6354(4) 1.3638(3) 0.61381(15) 0.0944(10) Uani d PD 1 F 1 C
H14 0.7131 1.3734 0.6412 0.113 Uiso calc PR 0.36 F 2 H
C15 0.9638(3) 0.7176(3) 0.58155(13) 0.0800(7) Uani d . 1 . . C
H15 0.9553 0.7003 0.6201 0.096 Uiso calc R 1 . . H
C16 1.0418(4) 0.6408(3) 0.55093(16) 0.0911(9) Uani d . 1 . . C
H16 1.0855 0.5725 0.5676 0.109 Uiso calc R 1 . . H
C17 1.0544(4) 0.6678(3) 0.49303(16) 0.0886(9) Uani d . 1 . . C
H17 1.1087 0.6178 0.4706 0.106 Uiso calc R 1 . . H
C18 0.9879(3) 0.7663(3) 0.46983(12) 0.0765(7) Uani d . 1 . . C
H18 0.9959 0.7842 0.4313 0.092 Uiso calc R 1 . . H
C19 0.9058(3) 0.8423(2) 0.50421(10) 0.0602(6) Uani d . 1 . . C
C20 0.5122(3) 0.8397(3) 0.61086(13) 0.0760(7) Uani d . 1 . . C
H20 0.5158 0.8862 0.5779 0.091 Uiso calc R 1 . . H
C21 0.3844(3) 0.7825(3) 0.62045(16) 0.0866(8) Uani d . 1 . . C
H21 0.3033 0.7882 0.5944 0.104 Uiso calc R 1 . . H
C22 0.3789(4) 0.7156(3) 0.67015(17) 0.0906(9) Uani d . 1 . . C
H22 0.2929 0.6760 0.6782 0.109 Uiso calc R 1 . . H
C23 0.4985(4) 0.7082(3) 0.70681(14) 0.0830(8) Uani d . 1 . . C
H23 0.4948 0.6636 0.7403 0.100 Uiso calc R 1 . . H
C24 0.6288(3) 0.7676(2) 0.69464(11) 0.0690(6) Uani d . 1 . . C

loop_
_atom_site_aniso_label
_atom_site_aniso_U_11
_atom_site_aniso_U_22
_atom_site_aniso_U_33
_atom_site_aniso_U_12
_atom_site_aniso_U_13
_atom_site_aniso_U_23
Zn1 0.0777(2) 0.0776(2) 0.04124(18) -0.01504(14) 0.00590(13) 0.00025(11)
F1 0.107(2) 0.165(3) 0.0838(19) -0.015(2) 0.0008(16) 0.045(2)
F2 0.147(3) 0.110(2) 0.148(3) -0.020(2) -0.071(3) -0.018(2)
F1' 0.110(4) 0.105(4) 0.155(6) -0.039(3) 0.047(4) 0.002(4)
F2' 0.201(8) 0.134(6) 0.149(7) -0.037(6) -0.076(6) -0.003(5)
O1 0.144(2) 0.1077(16) 0.0626(12) 0.0066(15) 0.0285(13) 0.0204(12)
O2 0.0821(13) 0.1090(16) 0.0585(11) -0.0227(11) -0.0070(9) 0.0061(10)
O3 0.1266(18) 0.0702(12) 0.0710(13) -0.0092(11) 0.0311(12) -0.0094(9)
O4 0.141(2) 0.125(2) 0.0801(16) 0.0363(18) -0.0079(14) -0.0235(15)
N1 0.0693(12) 0.0696(12) 0.0496(10) -0.0118(10) 0.0047(9) -0.0006(9)
N2 0.0906(16) 0.0778(15) 0.0465(11) -0.0001(11) 0.0120(10) 0.0003(9)
N3 0.0732(12) 0.0673(12) 0.0510(10) -0.0073(10) 0.0139(9) -0.0014(9)
N4 0.1018(18) 0.124(2) 0.0700(15) -0.0182(17) 0.0069(14) 0.0356(16)
C1 0.0812(17) 0.0682(14) 0.0478(12) 0.0027(13) 0.0148(11) -0.0075(11)
C2 0.0661(14) 0.0692(15) 0.0640(15) 0.0025(12) 0.0132(11) -0.0198(12)
C3 0.0785(19) 0.089(2) 0.117(3) -0.0104(17) 0.0225(19) -0.031(2)
C4 0.066(2) 0.140(4) 0.173(5) -0.012(2) 0.012(3) -0.071(4)
C5 0.092(3) 0.177(5) 0.129(4) 0.034(3) -0.024(3) -0.062(4)
C6 0.097(3) 0.166(4) 0.078(2) 0.032(3) -0.0138(19) -0.015(2)
C7 0.0747(17) 0.108(2) 0.0604(16) 0.0087(16) 0.0024(13) -0.0085(15)
C8 0.0861(18) 0.0776(18) 0.0696(17) -0.0130(14) 0.0277(14) -0.0204(14)
C9 0.0738(15) 0.0686(16) 0.0704(15) -0.0112(12) 0.0245(13) -0.0142(12)
C10 0.122(3) 0.090(2) 0.091(2) -0.032(2) -0.007(2) 0.0010(19)
C11 0.105(3) 0.136(4) 0.141(4) -0.027(3) -0.023(3) 0.035(3)
C12 0.097(3) 0.118(3) 0.146(4) 0.010(2) 0.020(3) 0.020(3)
C13 0.127(3) 0.073(2) 0.134(3) 0.010(2) 0.033(3) -0.022(2)
C14 0.090(2) 0.093(2) 0.101(2) -0.0063(18) 0.0097(18) -0.0305(19)
C15 0.0920(19) 0.0808(19) 0.0669(16) -0.0048(16) 0.0014(14) 0.0034(14)
C16 0.089(2) 0.081(2) 0.104(2) 0.0057(16) 0.0057(18) 0.0028(18)
C17 0.085(2) 0.081(2) 0.102(2) -0.0041(16) 0.0274(17) -0.0144(18)
C18 0.0842(17) 0.0798(18) 0.0684(16) -0.0131(15) 0.0265(13) -0.0094(14)
C19 0.0613(13) 0.0684(15) 0.0518(12) -0.0183(11) 0.0098(10) -0.0068(11)
C20 0.0833(18) 0.0725(17) 0.0721(16) -0.0089(14) 0.0034(13) 0.0011(13)
C21 0.0727(17) 0.0793(19) 0.108(2) -0.0062(15) 0.0062(15) -0.0070(17)
C22 0.083(2) 0.0727(18) 0.120(3) -0.0140(15) 0.036(2) -0.0071(18)
C23 0.099(2) 0.0689(17) 0.0851(19) -0.0087(15) 0.0372(17) 0.0052(14)
C24 0.0827(17) 0.0651(15) 0.0613(14) -0.0019(13) 0.0204(13) -0.0002(12)

loop_
_atom_type_symbol
_atom_type_description
_atom_type_scat_dispersion_real
_atom_type_scat_dispersion_imag
_atom_type_scat_source
C C 0.0033 0.0016 'International Tables Vol C Tables 4.2.6.8 and 6.1.1.4'
H H 0.0000 0.0000 'International Tables Vol C Tables 4.2.6.8 and 6.1.1.4'
F F 0.0171 0.0103 'International Tables Vol C Tables 4.2.6.8 and 6.1.1.4'
N N 0.0061 0.0033 'International Tables Vol C Tables 4.2.6.8 and 6.1.1.4'
O O 0.0106 0.0060 'International Tables Vol C Tables 4.2.6.8 and 6.1.1.4'
Zn Zn 0.2839 1.4301 'International Tables Vol C Tables 4.2.6.8 and 6.1.1.4'

loop_
_geom_angle_atom_site_label_1
_geom_angle_atom_site_label_2
_geom_angle_atom_site_label_3
_geom_angle
_geom_angle_publ_flag
O2 Zn1 O3 137.10(10) yes
O2 Zn1 N3 105.08(9) yes
O3 Zn1 N3 101.15(10) yes
O2 Zn1 N1 101.78(9) yes
O3 Zn1 N1 104.43(8) yes
N3 Zn1 N1 103.36(8) yes
C1 O2 Zn1 112.83(17) ?
C8 O3 Zn1 104.6(2) ?
C19 N1 C15 118.0(2) ?
C19 N1 Zn1 127.31(18) ?
C15 N1 Zn1 114.24(17) ?
C19 N2 H2A 120.0 ?
C19 N2 H2B 120.0 ?
H2A N2 H2B 120.0 ?
C24 N3 C20 118.3(2) ?
C24 N3 Zn1 126.28(18) ?
C20 N3 Zn1 115.39(17) ?
C24 N4 H4A 120.0 ?
C24 N4 H4B 120.0 ?
H4A N4 H4B 120.0 ?
O1 C1 O2 122.0(3) ?
O1 C1 C2 121.0(3) ?
O2 C1 C2 117.0(2) ?
C3 C2 C7 118.2(3) ?
C3 C2 C1 119.7(3) ?
C7 C2 C1 122.0(2) ?
C5 C4 C3 119.7(4) ?
C5 C4 H4 120.2 ?
C3 C4 H4 120.2 ?
C6 C5 C4 122.3(4) ?
C6 C5 H5 118.9 ?
C4 C5 H5 118.9 ?
C5 C6 C7 119.9(5) ?
C5 C6 H6 120.0 ?
C7 C6 H6 120.0 ?
O4 C8 O3 121.6(3) ?
O4 C8 C9 122.0(3) ?
O3 C8 C9 116.3(3) ?
O4 C8 Zn1 74.24(19) ?
O3 C8 Zn1 47.44(15) ?
C9 C8 Zn1 162.8(2) ?
C14 C9 C10 114.0(3) ?
C14 C9 C8 122.6(3) ?
C10 C9 C8 123.4(3) ?
C12 C11 C10 120.0(4) ?
C12 C11 H11 120.0 ?
C10 C11 H11 120.0 ?
C11 C12 C13 120.1(4) ?
C11 C12 H12 120.0 ?
C13 C12 H12 120.0 ?
C12 C13 C14 118.0(4) ?
C12 C13 H13 121.0 ?
C14 C13 H13 121.0 ?
C16 C15 N1 124.6(3) ?
C16 C15 H15 117.7 ?
N1 C15 H15 117.7 ?
C15 C16 C17 117.3(3) ?
C15 C16 H16 121.4 ?
C17 C16 H16 121.4 ?
C18 C17 C16 120.1(3) ?
C18 C17 H17 120.0 ?
C16 C17 H17 120.0 ?
C17 C18 C19 119.7(3) ?
C17 C18 H18 120.1 ?
C19 C18 H18 120.1 ?
N2 C19 N1 118.8(2) ?
N2 C19 C18 120.9(2) ?
N1 C19 C18 120.2(3) ?
N3 C20 C21 123.6(3) ?
N3 C20 H20 118.2 ?
C21 C20 H20 118.2 ?
C20 C21 C22 117.9(3) ?
C20 C21 H21 121.1 ?
C22 C21 H21 121.1 ?
C23 C22 C21 119.8(3) ?
C23 C22 H22 120.1 ?
C21 C22 H22 120.1 ?
C22 C23 C24 120.3(3) ?
C22 C23 H23 119.9 ?
C24 C23 H23 119.9 ?
N4 C24 N3 118.9(2) ?
N4 C24 C23 121.0(3) ?
N3 C24 C23 120.2(3) ?
F1 C7 C6 116.7(4) ?
F1 C7 C2 122.0(3) ?
C6 C7 C2 121.3(3) ?
F2 C14 C9 118.2(3) ?
F2 C14 C13 116.3(4) ?
C9 C14 C13 125.0(3) ?
C2 C3 C4 118.7(4) ?
C2 C3 H3 120.7 ?
C4 C3 H3 120.7 ?
C11 C10 C9 122.8(4) ?
C11 C10 H10 118.6 ?
C9 C10 H10 118.6 ?

loop_
_geom_bond_atom_site_label_1
_geom_bond_atom_site_label_2
_geom_bond_distance
_geom_bond_publ_flag
Zn1 O2 1.962(2) yes
Zn1 O3 1.975(2) yes
Zn1 N3 2.056(2) yes
Zn1 N1 2.069(2) yes
O1 C1 1.217(3) ?
O2 C1 1.269(3) ?
O3 C8 1.258(3) ?
O4 C8 1.212(4) ?
N1 C19 1.346(3) ?
N1 C15 1.352(4) ?
N2 C19 1.337(3) ?
N2 H2A 0.86 ?
N2 H2B 0.86 ?
N3 C24 1.341(3) ?
N3 C20 1.353(4) ?
N4 C24 1.329(4) ?
N4 H4A 0.86 ?
N4 H4B 0.86 ?
C1 C2 1.495(4) ?
C2 C3 1.386(4) ?
C2 C7 1.391(4) ?
C4 C5 1.344(8) ?
C4 C3 1.432(6) ?
C4 H4 0.93 ?
C5 C6 1.324(8) ?
C5 H5 0.93 ?
C6 C7 1.379(5) ?
C6 H6 0.93 ?
C8 C9 1.516(3) ?
C9 C14 1.365(4) ?
C9 C10 1.377(4) ?
C11 C12 1.352(7) ?
C11 C10 1.370(6) ?
C11 H11 0.93 ?
C12 C13 1.352(6) ?
C12 H12 0.93 ?
C13 C14 1.374(6) ?
C13 H13 0.93 ?
C15 C16 1.347(5) ?
C15 H15 0.93 ?
C16 C17 1.400(5) ?
C16 H16 0.93 ?
C17 C18 1.348(5) ?
C17 H17 0.93 ?
C18 C19 1.414(4) ?
C18 H18 0.93 ?
C20 C21 1.359(4) ?
C20 H20 0.93 ?
C21 C22 1.384(5) ?
C21 H21 0.93 ?
C22 C23 1.347(5) ?
C22 H22 0.93 ?
C23 C24 1.405(4) ?
C23 H23 0.93 ?
F1 C7 1.361(3) ?
F2 C14 1.312(3) ?
C3 H3 0.93 ?
C10 H10 0.93 ?

loop_
_geom_hbond_atom_site_label_D
_geom_hbond_atom_site_label_H
_geom_hbond_atom_site_label_A
_geom_hbond_site_symmetry_A
_geom_hbond_distance_DH
_geom_hbond_distance_HA
_geom_hbond_distance_DA
_geom_hbond_angle_DHA
N2 H2A O3 . 0.86 2.06 2.883(3) 159
N2 H2B O1 3_776 0.86 2.03 2.863(3) 163
N4 H4A F1 . 0.86 2.53 3.159(4) 131
N4 H4A O2 . 0.86 2.01 2.837(3) 160
N4 H4B O4 2_646 0.86 2.03 2.886(3) 175

loop_
_geom_torsion_atom_site_label_1
_geom_torsion_atom_site_label_2
_geom_torsion_atom_site_label_3
_geom_torsion_atom_site_label_4
_geom_torsion
O3 Zn1 O2 C1 -51.6(3)
N3 Zn1 O2 C1 -177.40(19)
N1 Zn1 O2 C1 75.1(2)
O2 Zn1 O3 C8 -36.6(3)
N3 Zn1 O3 C8 90.4(2)
N1 Zn1 O3 C8 -162.48(18)
O2 Zn1 N1 C19 -135.18(19)
O3 Zn1 N1 C19 10.5(2)
N3 Zn1 N1 C19 116.0(2)
O2 Zn1 N1 C15 37.2(2)
O3 Zn1 N1 C15 -177.07(19)
N3 Zn1 N1 C15 -71.6(2)
O2 Zn1 N3 C24 -4.3(2)
O3 Zn1 N3 C24 -150.1(2)
N1 Zn1 N3 C24 102.0(2)
O2 Zn1 N3 C20 174.40(19)
O3 Zn1 N3 C20 28.7(2)
N1 Zn1 N3 C20 -79.3(2)
Zn1 O2 C1 O1 1.2(4)
Zn1 O2 C1 C2 -179.48(17)
O1 C1 C2 C3 -0.8(4)
O2 C1 C2 C3 179.9(3)
O1 C1 C2 C7 -179.2(3)
O2 C1 C2 C7 1.5(4)
C3 C4 C5 C6 -0.8(7)
C4 C5 C6 C7 0.9(7)
Zn1 O3 C8 O4 3.1(4)
Zn1 O3 C8 C9 -173.20(19)
O4 C8 C9 C14 34.1(5)
O3 C8 C9 C14 -149.6(3)
O4 C8 C9 C10 -143.0(4)
O3 C8 C9 C10 33.3(4)
C10 C11 C12 C13 2.6(7)
C11 C12 C13 C14 -4.1(7)
C19 N1 C15 C16 1.6(4)
Zn1 N1 C15 C16 -171.6(3)
N1 C15 C16 C17 0.2(5)
C15 C16 C17 C18 -1.1(5)
C16 C17 C18 C19 0.2(5)
C15 N1 C19 N2 177.1(2)
Zn1 N1 C19 N2 -10.8(3)
C15 N1 C19 C18 -2.5(3)
Zn1 N1 C19 C18 169.68(18)
C17 C18 C19 N2 -177.9(3)
C17 C18 C19 N1 1.6(4)
C24 N3 C20 C21 -1.3(4)
Zn1 N3 C20 C21 179.9(2)
N3 C20 C21 C22 1.4(5)
C20 C21 C22 C23 -0.6(5)
C21 C22 C23 C24 -0.3(5)
C20 N3 C24 N4 179.2(3)
Zn1 N3 C24 N4 -2.1(4)
C20 N3 C24 C23 0.4(4)
Zn1 N3 C24 C23 179.0(2)
C22 C23 C24 N4 -178.4(3)
C22 C23 C24 N3 0.4(4)
C5 C6 C7 F1 177.9(4)
C5 C6 C7 C2 -0.6(6)
C3 C2 C7 F1 -178.0(3)
C1 C2 C7 F1 0.4(5)
C3 C2 C7 C6 0.4(5)
C1 C2 C7 C6 178.8(3)
C10 C9 C14 F2 -172.1(4)
C8 C9 C14 F2 10.5(5)
C10 C9 C14 C13 -0.1(5)
C8 C9 C14 C13 -177.5(3)
C12 C13 C14 F2 175.0(5)
C12 C13 C14 C9 2.9(6)
C7 C2 C3 C4 -0.4(4)
C1 C2 C3 C4 -178.8(3)
C5 C4 C3 C2 0.6(6)
C12 C11 C10 C9 0.3(7)
C14 C9 C10 C11 -1.6(5)
C8 C9 C10 C11 175.8(4)
